data_2015761
loop_
_publ_author_name
'Costa, Marilia S.'
'Boechat, Nubia'
'Wardell, Solange M. S. V.'
'Ferreira, Vitor F.'
'Low, John N.'
'Glidewell, Christopher'

_publ_section_title
;
 Three ethyl 5-amino-1-aryl-1<i>H</i>-imidazole-4-carboxylates:
 hydrogen-bonded supramolecular structures in one, two and three
 dimensions
;
_journal_coeditor_code SK3077
_journal_issue 1
_journal_name_full 'Acta Crystallographica Section C'
_journal_page_first o33
_journal_page_last o37
_journal_paper_doi 10.1107/S0108270106048402
_journal_volume 63
_journal_year 2007
_chemical_formula_iupac 'C12 H12 Cl N3 O2'
_chemical_formula_moiety 'C12 H12 Cl N3 O2'
_chemical_formula_sum 'C12 H12 Cl N3 O2'
_chemical_formula_weight 265.70
_chemical_name_systematic
;
ethyl 5-amino-1-(4-chlorophenyl)-1H-imidazole-4-carboxylate
;
_space_group_IT_number 14
_symmetry_cell_setting monoclinic
_symmetry_space_group_name_Hall '-P 2ybc'
_symmetry_space_group_name_H-M 'P 1 21/c 1'
_atom_sites_solution_hydrogens geom
_atom_sites_solution_primary direct
_atom_sites_solution_secondary difmap
_cell_angle_alpha 90.00
_cell_angle_beta 107.064(3)
_cell_angle_gamma 90.00
_cell_formula_units_Z 4
_cell_length_a 13.1153(6)
_cell_length_b 8.7114(4)
_cell_length_c 11.5273(4)
_cell_measurement_reflns_used 2864
_cell_measurement_temperature 120(2)
_cell_measurement_theta_max 27.45
_cell_measurement_theta_min 2.98
_cell_volume 1259.05(9)
_computing_cell_refinement 'DENZO (Otwinowski & Minor, 1997) and COLLECT'
_computing_data_collection 'COLLECT (Hooft, 1999)'
_computing_data_reduction 'DENZO and COLLECT'
_computing_molecular_graphics 'PLATON (Spek, 2003)'
_computing_publication_material 'SHELXL97 and PRPKAPPA (Ferguson, 1999)'
_computing_structure_refinement 'OSCAIL and SHELXL97 (Sheldrick, 1997)'
_computing_structure_solution 'OSCAIL (McArdle, 2003) and SHELXS97 (Sheldrick, 1997)'
_diffrn_ambient_temperature 120(2)
_diffrn_detector_area_resol_mean 9.091
_diffrn_measured_fraction_theta_full 0.997
_diffrn_measured_fraction_theta_max 0.997
_diffrn_measurement_device_type 'Bruker--Nonius KappaCCD'
_diffrn_measurement_method '\f and \w scans'
_diffrn_radiation_monochromator graphite
_diffrn_radiation_source 'Bruker--Nonius FR591 rotating anode'
_diffrn_radiation_type 'Mo K\a'
_diffrn_radiation_wavelength 0.71073
_diffrn_reflns_av_R_equivalents 0.0423
_diffrn_reflns_av_sigmaI/netI 0.0297
_diffrn_reflns_limit_h_max 17
_diffrn_reflns_limit_h_min -16
_diffrn_reflns_limit_k_max 11
_diffrn_reflns_limit_k_min -11
_diffrn_reflns_limit_l_max 14
_diffrn_reflns_limit_l_min -14
_diffrn_reflns_number 17524
_diffrn_reflns_theta_full 27.45
_diffrn_reflns_theta_max 27.45
_diffrn_reflns_theta_min 2.98
_diffrn_standards_decay_% 0
_exptl_absorpt_coefficient_mu 0.301
_exptl_absorpt_correction_T_max 0.976
_exptl_absorpt_correction_T_min 0.869
_exptl_absorpt_correction_type multi-scan
_exptl_absorpt_process_details '(SADABS; Sheldrick, 2003)'
_exptl_crystal_colour colourless
_exptl_crystal_density_diffrn 1.402
_exptl_crystal_density_method 'not measured'
_exptl_crystal_description plate
_exptl_crystal_F_000 552
_exptl_crystal_size_max 0.48
_exptl_crystal_size_mid 0.32
_exptl_crystal_size_min 0.08
_refine_diff_density_max 0.560
_refine_diff_density_min -0.468
_refine_ls_extinction_method none
_refine_ls_goodness_of_fit_ref 1.045
_refine_ls_hydrogen_treatment constr
_refine_ls_matrix_type full
_refine_ls_number_parameters 171
_refine_ls_number_reflns 2864
_refine_ls_number_restraints 6
_refine_ls_restrained_S_all 1.095
_refine_ls_R_factor_all 0.0645
_refine_ls_R_factor_gt 0.0467
_refine_ls_shift/su_max 0.000
_refine_ls_shift/su_mean 0.000
_refine_ls_structure_factor_coef Fsqd
_refine_ls_weighting_details 'w=1/[\s^2^(Fo^2^)+(0.0587P)^2^+0.7518P] where P=(Fo^2^+2Fc^2^)/3'
_refine_ls_weighting_scheme calc
_refine_ls_wR_factor_gt 0.1143
_refine_ls_wR_factor_ref 0.1261
_reflns_number_gt 2210
_reflns_number_total 2864
_reflns_threshold_expression I>2\s(I)
_cod_data_source_file sk3077.cif
_cod_data_source_block II
_cod_original_sg_symbol_H-M 'P 21/c'
_cod_database_code 2015761
_cod_database_fobs_code 2015761

loop_
_symmetry_equiv_pos_as_xyz
'x, y, z'
'-x, y+1/2, -z+1/2'
'-x, -y, -z'
'x, -y-1/2, z-1/2'

loop_
_atom_site_type_symbol
_atom_site_label
_atom_site_fract_x
_atom_site_fract_y
_atom_site_fract_z
_atom_site_U_iso_or_equiv
_atom_site_adp_type
_atom_site_calc_flag
_atom_site_refinement_flags
_atom_site_occupancy
_atom_site_disorder_assembly
_atom_site_disorder_group
N N1 0.51730(11) 0.26567(17) 0.56323(13) 0.0234(3) Uani d . 1 . .
C C11 0.60284(14) 0.3043(2) 0.66890(17) 0.0240(4) Uani d . 1 . .
C C12 0.67642(16) 0.1913(2) 0.72186(19) 0.0335(5) Uani d . 1 . .
C C13 0.76126(17) 0.2258(3) 0.8226(2) 0.0412(5) Uani d . 1 . .
C C14 0.77080(16) 0.3738(3) 0.86903(19) 0.0365(5) Uani d . 1 . .
Cl Cl14 0.87511(5) 0.41628(9) 0.99806(6) 0.0616(3) Uani d . 1 . .
C C15 0.69846(17) 0.4870(2) 0.81636(19) 0.0340(5) Uani d . 1 . .
C C16 0.61350(16) 0.4524(2) 0.71555(18) 0.0281(4) Uani d . 1 . .
C C2 0.52840(16) 0.1845(2) 0.46505(17) 0.0303(4) Uani d . 1 . .
N N3 0.43834(12) 0.15927(18) 0.38327(14) 0.0269(4) Uani d . 1 . .
C C4 0.36118(14) 0.2260(2) 0.42881(15) 0.0222(4) Uani d . 1 . .
C C41 0.24951(14) 0.2237(2) 0.36037(17) 0.0256(4) Uani d . 1 A .
O O41 0.21065(10) 0.16072(16) 0.26323(11) 0.0298(3) Uani d . 1 . .
O O42 0.19094(10) 0.3029(2) 0.41924(15) 0.0501(5) Uani d D 1 . .
C C42 0.07542(13) 0.2967(5) 0.3757(4) 0.0415(9) Uani d PD 0.50 A -1
C C43 0.0490(3) 0.4458(5) 0.3047(4) 0.0415(9) Uani d PD 0.50 A -1
C C42A 0.0844(2) 0.3388(6) 0.3420(4) 0.0491(10) Uani d PD 0.50 A -2
C C43A 0.0428(3) 0.4788(5) 0.3924(5) 0.0491(10) Uani d PD 0.50 A -2
C C5 0.40971(14) 0.2940(2) 0.54048(16) 0.0223(4) Uani d . 1 . .
N N5 0.37065(13) 0.3775(2) 0.61699(15) 0.0325(4) Uani d . 1 . .
H H12 0.6686 0.0904 0.6891 0.040 Uiso calc R 1 . .
H H13 0.8121 0.1494 0.8593 0.049 Uiso calc R 1 . .
H H15 0.7068 0.5880 0.8489 0.041 Uiso calc R 1 . .
H H16 0.5630 0.5293 0.6787 0.034 Uiso calc R 1 . .
H H2 0.5952 0.1505 0.4580 0.036 Uiso calc R 1 . .
H H42A 0.0438 0.2940 0.4438 0.050 Uiso calc PR 0.50 A -1
H H42B 0.0505 0.2065 0.3228 0.050 Uiso calc PR 0.50 A -1
H H43A 0.0850 0.5313 0.3556 0.050 Uiso calc PR 0.50 A -1
H H43B -0.0283 0.4626 0.2806 0.050 Uiso calc PR 0.50 A -1
H H43C 0.0732 0.4396 0.2321 0.050 Uiso calc PR 0.50 A -1
H H42C 0.0364 0.2504 0.3393 0.059 Uiso calc PR 0.50 A -2
H H42D 0.0866 0.3599 0.2583 0.059 Uiso calc PR 0.50 A -2
H H43D 0.0471 0.4608 0.4776 0.059 Uiso calc PR 0.50 A -2
H H43E -0.0316 0.4975 0.3455 0.059 Uiso calc PR 0.50 A -2
H H43F 0.0861 0.5686 0.3865 0.059 Uiso calc PR 0.50 A -2
H H5A 0.2991 0.3779 0.5996 0.039 Uiso d R 1 . .
H H5B 0.4060 0.3745 0.6967 0.039 Uiso d R 1 . .

loop_
_atom_site_aniso_label
_atom_site_aniso_U_11
_atom_site_aniso_U_22
_atom_site_aniso_U_33
_atom_site_aniso_U_12
_atom_site_aniso_U_13
_atom_site_aniso_U_23
N1 0.0245(7) 0.0205(7) 0.0256(7) 0.0026(6) 0.0079(6) 0.0004(6)
C11 0.0247(9) 0.0203(9) 0.0286(9) -0.0015(7) 0.0102(7) -0.0027(7)
C12 0.0314(10) 0.0231(10) 0.0398(11) 0.0033(8) 0.0009(8) -0.0122(8)
C13 0.0283(10) 0.0432(13) 0.0449(12) 0.0065(9) -0.0006(9) -0.0157(10)
C14 0.0255(10) 0.0459(13) 0.0397(11) -0.0125(9) 0.0119(8) -0.0205(10)
Cl14 0.0346(3) 0.0885(5) 0.0570(4) -0.0193(3) 0.0063(3) -0.0404(4)
C15 0.0411(11) 0.0254(10) 0.0447(11) -0.0138(9) 0.0268(9) -0.0141(9)
C16 0.0355(10) 0.0185(9) 0.0373(10) -0.0036(7) 0.0217(8) -0.0014(8)
C2 0.0286(10) 0.0309(10) 0.0322(10) 0.0061(8) 0.0102(8) -0.0058(8)
N3 0.0265(8) 0.0280(8) 0.0270(8) 0.0050(6) 0.0093(6) -0.0004(6)
C4 0.0261(9) 0.0203(9) 0.0224(8) 0.0032(7) 0.0104(7) 0.0049(7)
C41 0.0276(9) 0.0235(9) 0.0287(9) 0.0029(7) 0.0130(7) 0.0040(7)
O41 0.0296(7) 0.0341(8) 0.0259(7) 0.0024(6) 0.0082(5) -0.0005(6)
O42 0.0229(7) 0.0705(12) 0.0563(10) 0.0036(7) 0.0107(7) -0.0323(9)
C42 0.0236(15) 0.054(2) 0.050(2) -0.0017(14) 0.0153(13) -0.0065(17)
C43 0.0236(15) 0.054(2) 0.050(2) -0.0017(14) 0.0153(13) -0.0065(17)
C42A 0.0269(16) 0.055(2) 0.064(2) 0.0061(15) 0.0110(15) -0.016(2)
C43A 0.0269(16) 0.055(2) 0.064(2) 0.0061(15) 0.0110(15) -0.016(2)
C5 0.0249(9) 0.0195(9) 0.0255(9) 0.0020(7) 0.0119(7) 0.0058(7)
N5 0.0259(8) 0.0436(10) 0.0304(9) 0.0019(7) 0.0120(7) -0.0085(7)

loop_
_atom_type_symbol
_atom_type_description
_atom_type_scat_dispersion_real
_atom_type_scat_dispersion_imag
_atom_type_scat_source
C C 0.0033 0.0016 'International Tables Vol C Tables 4.2.6.8 and 6.1.1.4'
H H 0.0000 0.0000 'International Tables Vol C Tables 4.2.6.8 and 6.1.1.4'
Cl Cl 0.1484 0.1585 'International Tables Vol C Tables 4.2.6.8 and 6.1.1.4'
N N 0.0061 0.0033 'International Tables Vol C Tables 4.2.6.8 and 6.1.1.4'
O O 0.0106 0.0060 'International Tables Vol C Tables 4.2.6.8 and 6.1.1.4'

loop_
_geom_angle_atom_site_label_1
_geom_angle_atom_site_label_2
_geom_angle_atom_site_label_3
_geom_angle
_geom_angle_publ_flag
C2 N1 C5 106.52(15) no
C2 N1 C11 125.00(15) no
C5 N1 C11 128.42(15) no
C12 C11 C16 120.70(17) no
C12 C11 N1 118.49(16) no
C16 C11 N1 120.80(16) no
C13 C12 C11 119.87(18) no
C13 C12 H12 120.1 no
C11 C12 H12 120.1 no
C12 C13 C14 119.0(2) no
C12 C13 H13 120.5 no
C14 C13 H13 120.5 no
C15 C14 C13 121.46(19) no
C15 C14 Cl14 119.39(16) no
C13 C14 Cl14 119.15(18) no
C14 C15 C16 119.54(18) no
C14 C15 H15 120.2 no
C16 C15 H15 120.2 no
C15 C16 C11 119.43(18) no
C15 C16 H16 120.3 no
C11 C16 H16 120.3 no
N3 C2 N1 113.02(17) no
N3 C2 H2 123.5 no
N1 C2 H2 123.5 no
C2 N3 C4 105.22(15) no
C5 C4 N3 109.89(15) no
C5 C4 C41 128.80(16) no
N3 C4 C41 121.26(16) no
O41 C41 O42 123.04(17) no
O41 C41 C4 126.33(17) no
O42 C41 C4 110.63(16) no
C41 O42 C42 119.8(3) no
C41 O42 C42A 112.8(2) no
O42 C42 C43 101.8(2) no
O42 C42 H42A 111.4 no
C43 C42 H42A 111.4 no
O42 C42 H42B 111.4 no
C43 C42 H42B 111.4 no
H42A C42 H42B 109.3 no
O42 C42A C43A 109.1(2) no
O42 C42A H42C 109.9 no
C43A C42A H42C 109.9 no
O42 C42A H42D 109.9 no
C43A C42A H42D 109.9 no
H42C C42A H42D 108.3 no
C42A C43A H43D 109.5 no
C42A C43A H43E 109.5 no
H43D C43A H43E 109.5 no
C42A C43A H43F 109.5 no
H43D C43A H43F 109.5 no
H43E C43A H43F 109.5 no
N5 C5 N1 122.24(16) no
N5 C5 C4 132.38(16) no
N1 C5 C4 105.34(15) no
C5 N5 H5A 115.2 no
C5 N5 H5B 117.9 no
H5A N5 H5B 114.8 no

loop_
_geom_bond_atom_site_label_1
_geom_bond_atom_site_label_2
_geom_bond_distance
_geom_bond_publ_flag
N1 C2 1.378(2) no
N1 C5 1.380(2) no
N1 C11 1.433(2) no
C11 C12 1.388(3) no
C11 C16 1.389(2) no
C12 C13 1.385(3) no
C12 H12 0.95 no
C13 C14 1.387(3) no
C13 H13 0.95 no
C14 C15 1.380(3) no
C14 Cl14 1.740(2) no
C15 C16 1.387(3) no
C15 H15 0.95 no
C16 H16 0.95 no
C2 N3 1.296(2) no
C2 H2 0.95 no
N3 C4 1.396(2) no
C4 C5 1.390(2) no
C4 C41 1.446(2) no
C41 O41 1.216(2) no
C41 O42 1.354(2) no
O42 C42 1.4505(11) no
O42 C42A 1.4535(11) no
C42 C43 1.5199(11) no
C42 H42A 0.99 no
C42 H42B 0.99 no
C43 H43A 0.98 no
C43 H43B 0.98 no
C43 H43C 0.98 no
C42A C43A 1.5193(11) no
C42A H42C 0.99 no
C42A H42D 0.99 no
C43A H43D 0.98 no
C43A H43E 0.98 no
C43A H43F 0.98 no
C5 N5 1.354(2) no
N5 H5A 0.90 no
N5 H5B 0.90 no

loop_
_geom_hbond_atom_site_label_D
_geom_hbond_atom_site_label_H
_geom_hbond_atom_site_label_A
_geom_hbond_site_symmetry_A
_geom_hbond_distance_DH
_geom_hbond_distance_HA
_geom_hbond_distance_DA
_geom_hbond_angle_DHA
_geom_hbond_publ_flag
N5 H5A O42 . 0.90 2.24 2.834(2) 123 y
N5 H5A O41 4_566 0.90 2.51 3.071(2) 121 y
N5 H5B N3 4_566 0.90 2.09 2.952(2) 161 y
C12 H12 N3 3_656 0.95 2.59 3.462(3) 153 y
C2 H2 Cg 4_565 0.95 2.78 3.500(2) 133 y

loop_
_geom_torsion_atom_site_label_1
_geom_torsion_atom_site_label_2
_geom_torsion_atom_site_label_3
_geom_torsion_atom_site_label_4
_geom_torsion
_geom_torsion_publ_flag
C2 N1 C11 C12 -45.6(3) no
C5 N1 C11 C12 131.3(2) no
C2 N1 C11 C16 132.80(19) no
C5 N1 C11 C16 -50.3(3) no
C16 C11 C12 C13 0.3(3) no
N1 C11 C12 C13 178.66(19) no
C11 C12 C13 C14 0.2(3) no
C12 C13 C14 C15 -0.7(3) no
C12 C13 C14 Cl14 178.21(18) no
C13 C14 C15 C16 0.7(3) no
Cl14 C14 C15 C16 -178.18(15) no
C14 C15 C16 C11 -0.3(3) no
C12 C11 C16 C15 -0.2(3) no
N1 C11 C16 C15 -178.60(16) no
C5 N1 C2 N3 -0.1(2) no
C11 N1 C2 N3 177.40(17) no
N1 C2 N3 C4 -0.5(2) no
C2 N3 C4 C5 0.9(2) no
C2 N3 C4 C41 178.70(17) no
C5 C4 C41 O41 -179.04(18) no
N3 C4 C41 O41 3.6(3) no
C5 C4 C41 O42 1.0(3) no
N3 C4 C41 O42 -176.39(17) no
O41 C41 O42 C42 8.9(3) no
C4 C41 O42 C42 -171.1(2) no
O41 C41 O42 C42A -15.2(4) no
C4 C41 O42 C42A 164.8(3) no
C41 O42 C42 C43 -99.3(3) no
C42A O42 C42 C43 -21.4(6) no
C41 O42 C42A C43A -155.7(4) no
C42 O42 C42A C43A 91.3(9) no
C2 N1 C5 N5 -177.30(17) no
C11 N1 C5 N5 5.4(3) no
C2 N1 C5 C4 0.59(19) no
C11 N1 C5 C4 -176.74(16) no
N3 C4 C5 N5 176.67(18) no
C41 C4 C5 N5 -0.9(3) no
N3 C4 C5 N1 -0.92(19) no
C41 C4 C5 N1 -178.52(17) no
